data_7044962
loop_
_publ_author_name
'Blackaby, William J. M.'
'Sabater, Sara'
'Poulten, Rebecca C.'
'Page, Michael J.'
'Folli, Andrea'
'Krewald, Vera'
'Mahon, Mary F.'
'Murphy, Damien M.'
'Richards, Emma'
'Whittlesey, Michael K.'

_publ_section_title
;
 Mono- and dinuclear Ni(i) products formed upon bromide abstraction from
 the Ni(i) ring-expanded NHC complex [Ni(6-Mes)(PPh<sub>3</sub>)Br].
;
_journal_issue 3
_journal_name_full 'Dalton transactions (Cambridge, England : 2003)'
_journal_page_first 769
_journal_page_last 782
_journal_paper_doi 10.1039/c7dt04187j
_journal_volume 47
_journal_year 2018
_chemical_formula_moiety 'C41 H46 B N3 Ni P, C4 H8 O'
_chemical_formula_sum 'C45 H54 B N3 Ni O P'
_chemical_formula_weight 753.40
_space_group_crystal_system monoclinic
_space_group_IT_number 14
_space_group_name_Hall '-P 2yn'
_space_group_name_H-M_alt 'P 1 21/n 1'
_symmetry_space_group_name_Hall '-P 2yn'
_symmetry_space_group_name_H-M 'P 1 21/n 1'
_atom_sites_solution_hydrogens mixed
_atom_sites_solution_primary iterative
_audit_creation_date 2017-09-12
_audit_creation_method
;
Olex2 1.2
(compiled 2017.08.10 svn.r3458 for OlexSys, GUI svn.r5381)
;
_audit_update_record
;
2017-10-07 deposited with the CCDC.
2017-12-04 downloaded from the CCDC.
;
_cell_angle_alpha 90
_cell_angle_beta 108.838(3)
_cell_angle_gamma 90
_cell_formula_units_Z 4
_cell_length_a 14.2120(4)
_cell_length_b 16.5650(4)
_cell_length_c 18.0386(6)
_cell_measurement_reflns_used 8369
_cell_measurement_temperature 150.00(10)
_cell_measurement_theta_max 29.8540
_cell_measurement_theta_min 3.7710
_cell_volume 4019.2(2)
_computing_cell_refinement 'CrysAlisPro 1.171.38.46 (Rigaku OD, 2015)'
_computing_data_collection 'CrysAlisPro 1.171.38.46 (Rigaku OD, 2015)'
_computing_data_reduction 'CrysAlisPro 1.171.38.46 (Rigaku OD, 2015)'
_computing_molecular_graphics 'Olex2 (Dolomanov et al., 2009)'
_computing_publication_material 'Olex2 (Dolomanov et al., 2009)'
_computing_structure_refinement 'ShelXL (Sheldrick, 2015)'
_computing_structure_solution 'ShelXS (Sheldrick, 2008)'
_diffrn_ambient_temperature 150.00(10)
_diffrn_detector_area_resol_mean 16.1468
_diffrn_detector_type EosS2
_diffrn_measured_fraction_theta_full 0.998
_diffrn_measured_fraction_theta_max 0.998
_diffrn_measurement_device 'four-circle diffractometer'
_diffrn_measurement_device_type 'New Xcalibur, EosS2'
_diffrn_measurement_method '\w scans'
_diffrn_radiation_type MoK\a
_diffrn_radiation_wavelength 0.71073
_diffrn_reflns_av_R_equivalents 0.0347
_diffrn_reflns_av_unetI/netI 0.0358
_diffrn_reflns_Laue_measured_fraction_full 0.998
_diffrn_reflns_Laue_measured_fraction_max 0.998
_diffrn_reflns_limit_h_max 18
_diffrn_reflns_limit_h_min -13
_diffrn_reflns_limit_k_max 20
_diffrn_reflns_limit_k_min -21
_diffrn_reflns_limit_l_max 22
_diffrn_reflns_limit_l_min -23
_diffrn_reflns_number 38736
_diffrn_reflns_point_group_measured_fraction_full 0.998
_diffrn_reflns_point_group_measured_fraction_max 0.998
_diffrn_reflns_theta_full 25.242
_diffrn_reflns_theta_max 27.484
_diffrn_reflns_theta_min 3.407
_exptl_absorpt_coefficient_mu 0.560
_exptl_absorpt_correction_T_max 1.00000
_exptl_absorpt_correction_T_min 0.83441
_exptl_absorpt_correction_type multi-scan
_exptl_absorpt_process_details
;
CrysAlisPro 1.171.38.46 (Rigaku Oxford Diffraction, 2015)
Empirical absorption correction using spherical harmonics,
 implemented in SCALE3 ABSPACK scaling algorithm.
;
_exptl_crystal_colour pale-yellow
_exptl_crystal_density_diffrn 1.245
_exptl_crystal_description plate
_exptl_crystal_F_000 1604
_exptl_crystal_size_max 0.621
_exptl_crystal_size_mid 0.378
_exptl_crystal_size_min 0.062
_refine_diff_density_max 0.879
_refine_diff_density_min -0.938
_refine_diff_density_rms 0.063
_refine_ls_extinction_method none
_refine_ls_goodness_of_fit_ref 1.028
_refine_ls_hydrogen_treatment mixed
_refine_ls_matrix_type full
_refine_ls_number_parameters 502
_refine_ls_number_reflns 9218
_refine_ls_number_restraints 25
_refine_ls_restrained_S_all 1.028
_refine_ls_R_factor_all 0.0703
_refine_ls_R_factor_gt 0.0472
_refine_ls_shift/su_max 0.001
_refine_ls_shift/su_mean 0.000
_refine_ls_structure_factor_coef Fsqd
_refine_ls_weighting_details 'w=1/[\s^2^(Fo^2^)+(0.0552P)^2^+3.9228P] where P=(Fo^2^+2Fc^2^)/3'
_refine_ls_weighting_scheme calc
_refine_ls_wR_factor_gt 0.1128
_refine_ls_wR_factor_ref 0.1267
_reflns_Friedel_coverage 0.000
_reflns_number_gt 6952
_reflns_number_total 9218
_reflns_threshold_expression 'I > 2\s(I)'
_cod_data_source_file c7dt04187j2.cif
_cod_data_source_block e17mkw37
_cod_depositor_comments 'Adding full bibliography for 7044955--7044965.cif.'
_cod_database_code 7044962
_shelxl_version_number 2014-3
_shelx_space_group_comment
;
The symmetry employed for this shelxl refinement is uniquely defined
by the following loop, which should always be used as a source of
symmetry information in preference to the above space-group names.
They are only intended as comments.
;
_olex2_refinement_description
;
1. Fixed Uiso
 At 1.2 times of:
  All C(H) groups, All C(H,H) groups, All C(H,H,H,H) groups
 At 1.5 times of:
  All C(H,H,H) groups
2. Restrained distances
 C44-C43 \\sim C43-C42
 with sigma of 0.005
 O1-C45 \\sim O1A-C45 \\sim O1A-C42 \\sim O1-C42
 with sigma of 0.005
 C44-C43 \\sim C44A-C43 \\sim C45-C44 \\sim C45-C44A
 with sigma of 0.005
 C4-C3A \\sim C4-C3 \\sim C3A-C2 \\sim C3-C2
 with sigma of 0.005
 B1-H1A \\sim B1-H1C \\sim B1-H1B
 with sigma of 0.005
3. Uiso/Uaniso restraints and constraints
Uanis(O1A) = Uanis(O1)
Uanis(C44A) = Uanis(C44)
4. Others
 Fixed Sof: H2AA(0.5) H2AB(0.5) H2BC(0.5) H2BD(0.5) H4AA(0.5) H4AB(0.5)
 H4BC(0.5) H4BD(0.5) C3(0.5) H3A(0.5) H3B(0.5) C3A(0.5) H3AA(0.5) H3AB(0.5)
 O1(0.75) O1A(0.25) H42A(0.75) H42B(0.75) H42C(0.25) H42D(0.25) H43A(0.75)
 H43B(0.75) H43C(0.25) H43D(0.25) H45A(0.75) H45B(0.75) H45C(0.25) H45D(0.25)
 C44(0.75) H44A(0.75) H44B(0.75) C44A(0.25) H44C(0.25) H44D(0.25)
5.a Secondary CH2 refined with riding coordinates:
 C2(H2AA,H2AB), C2(H2BC,H2BD), C4(H4AA,H4AB), C4(H4BC,H4BD), C3(H3A,H3B),
 C3A(H3AA,H3AB), C42(H42A,H42B), C42(H42C,H42D), C43(H43A,H43B), C43(H43C,H43D),
  C45(H45A,H45B), C45(H45C,H45D), C44(H44A,H44B), C44A(H44C,H44D)
5.b Aromatic/amide H refined with riding coordinates:
 C7(H7), C9(H9), C16(H16), C18(H18), C25(H25), C26(H26), C27(H27), C28(H28),
 C29(H29), C31(H31), C32(H32), C33(H33), C34(H34), C35(H35), C37(H37), C38(H38),
  C39(H39), C40(H40), C41(H41)
5.c Idealised Me refined as rotating group:
 C11(H11A,H11B,H11C), C12(H12A,H12B,H12C), C13(H13A,H13B,H13C), C20(H20A,H20B,
 H20C), C21(H21A,H21B,H21C), C22(H22A,H22B,H22C)
;
_olex2_submission_special_instructions 'No special instructions were received'
_oxdiff_exptl_absorpt_empirical_details
;
Empirical correction (ABSPACK) includes:
;

loop_
_space_group_symop_operation_xyz
'x, y, z'
'-x+1/2, y+1/2, -z+1/2'
'-x, -y, -z'
'x-1/2, -y-1/2, z-1/2'

loop_
_atom_site_label
_atom_site_type_symbol
_atom_site_fract_x
_atom_site_fract_y
_atom_site_fract_z
_atom_site_U_iso_or_equiv
_atom_site_adp_type
_atom_site_occupancy
_atom_site_site_symmetry_order
_atom_site_calc_flag
_atom_site_refinement_flags_posn
_atom_site_refinement_flags_occupancy
_atom_site_disorder_assembly
_atom_site_disorder_group
Ni1 Ni 0.22584(2) 0.70550(2) 0.39748(2) 0.02474(9) Uani 1 1 d . . . .
P1 P 0.06679(4) 0.70713(3) 0.38988(3) 0.02053(13) Uani 1 1 d . . . .
N1 N 0.39061(16) 0.63205(12) 0.50696(13) 0.0357(5) Uani 1 1 d . . . .
N2 N 0.37573(15) 0.76241(12) 0.54412(12) 0.0284(4) Uani 1 1 d . . . .
N3 N 0.21835(16) 0.70717(12) 0.28907(13) 0.0308(4) Uani 1 1 d . . . .
C1 C 0.33825(17) 0.70133(13) 0.49487(13) 0.0245(5) Uani 1 1 d . . . .
C2 C 0.4854(2) 0.61820(18) 0.56912(19) 0.0590(10) Uani 1 1 d D . . .
H2AA H 0.4741 0.5853 0.6099 0.071 Uiso 0.5 1 calc R P A 1
H2AB H 0.5299 0.5889 0.5478 0.071 Uiso 0.5 1 calc R P A 1
H2BC H 0.4860 0.5642 0.5901 0.071 Uiso 0.5 1 calc R P B 2
H2BD H 0.5394 0.6220 0.5474 0.071 Uiso 0.5 1 calc R P B 2
C4 C 0.4692(2) 0.75860(16) 0.61104(17) 0.0436(7) Uani 1 1 d D . . .
H4AA H 0.5051 0.8090 0.6146 0.052 Uiso 0.5 1 calc R P C 1
H4AB H 0.4536 0.7518 0.6592 0.052 Uiso 0.5 1 calc R P C 1
H4BC H 0.5210 0.7875 0.5978 0.052 Uiso 0.5 1 calc R P D 2
H4BD H 0.4595 0.7850 0.6560 0.052 Uiso 0.5 1 calc R P D 2
C5 C 0.34991(17) 0.56795(14) 0.45176(14) 0.0286(5) Uani 1 1 d . . . .
C6 C 0.28937(19) 0.50985(15) 0.46970(15) 0.0316(5) Uani 1 1 d . . . .
C7 C 0.24487(19) 0.45284(15) 0.41301(16) 0.0330(6) Uani 1 1 d . . . .
H7 H 0.2044 0.4136 0.4239 0.040 Uiso 1 1 calc R . . .
C8 C 0.25904(18) 0.45257(14) 0.34015(15) 0.0307(5) Uani 1 1 d . . . .
C9 C 0.32303(18) 0.50855(15) 0.32612(15) 0.0314(5) Uani 1 1 d . . . .
H9 H 0.3346 0.5077 0.2782 0.038 Uiso 1 1 calc R . . .
C10 C 0.37089(18) 0.56634(14) 0.38162(15) 0.0302(5) Uani 1 1 d . . . .
C11 C 0.2727(3) 0.5088(2) 0.54818(17) 0.0497(8) Uani 1 1 d . . . .
H11A H 0.3318 0.4898 0.5875 0.075 Uiso 1 1 calc GR . . .
H11B H 0.2183 0.4734 0.5458 0.075 Uiso 1 1 calc GR . . .
H11C H 0.2576 0.5623 0.5612 0.075 Uiso 1 1 calc GR . . .
C12 C 0.2041(2) 0.39352(18) 0.27734(18) 0.0463(7) Uani 1 1 d . . . .
H12A H 0.2012 0.3419 0.3007 0.069 Uiso 1 1 calc GR . . .
H12B H 0.2383 0.3883 0.2396 0.069 Uiso 1 1 calc GR . . .
H12C H 0.1378 0.4128 0.2518 0.069 Uiso 1 1 calc GR . . .
C13 C 0.4433(2) 0.62356(18) 0.3650(2) 0.0477(7) Uani 1 1 d . . . .
H13A H 0.4321 0.6770 0.3809 0.072 Uiso 1 1 calc GR . . .
H13B H 0.4343 0.6233 0.3099 0.072 Uiso 1 1 calc GR . . .
H13C H 0.5099 0.6070 0.3936 0.072 Uiso 1 1 calc GR . . .
C14 C 0.31811(17) 0.83551(13) 0.53557(14) 0.0252(5) Uani 1 1 d . . . .
C15 C 0.33663(18) 0.89934(14) 0.49212(14) 0.0287(5) Uani 1 1 d . . . .
C16 C 0.2785(2) 0.96888(14) 0.48468(15) 0.0322(5) Uani 1 1 d . . . .
H16 H 0.2897 1.0122 0.4559 0.039 Uiso 1 1 calc R . . .
C17 C 0.20471(19) 0.97481(15) 0.51903(15) 0.0318(5) Uani 1 1 d . . . .
C18 C 0.19035(18) 0.91056(15) 0.56347(14) 0.0307(5) Uani 1 1 d . . . .
H18 H 0.1414 0.9143 0.5872 0.037 Uiso 1 1 calc R . . .
C19 C 0.24706(18) 0.84082(14) 0.57344(13) 0.0271(5) Uani 1 1 d . . . .
C20 C 0.4157(2) 0.89421(19) 0.45313(18) 0.0449(7) Uani 1 1 d . . . .
H20A H 0.4005 0.8507 0.4160 0.067 Uiso 1 1 calc GR . . .
H20B H 0.4791 0.8847 0.4920 0.067 Uiso 1 1 calc GR . . .
H20C H 0.4179 0.9440 0.4265 0.067 Uiso 1 1 calc GR . . .
C21 C 0.1402(2) 1.04914(18) 0.50796(19) 0.0492(8) Uani 1 1 d . . . .
H21A H 0.1682 1.0914 0.4852 0.074 Uiso 1 1 calc GR . . .
H21B H 0.1368 1.0666 0.5578 0.074 Uiso 1 1 calc GR . . .
H21C H 0.0745 1.0367 0.4738 0.074 Uiso 1 1 calc GR . . .
C22 C 0.2345(2) 0.77409(17) 0.62595(16) 0.0391(6) Uani 1 1 d . . . .
H22A H 0.2927 0.7709 0.6714 0.059 Uiso 1 1 calc GR . . .
H22B H 0.2251 0.7238 0.5981 0.059 Uiso 1 1 calc GR . . .
H22C H 0.1775 0.7850 0.6419 0.059 Uiso 1 1 calc GR . . .
C23 C 0.22665(19) 0.69138(15) 0.22996(16) 0.0326(6) Uani 1 1 d . . . .
C24 C -0.01305(17) 0.63034(13) 0.32654(13) 0.0232(4) Uani 1 1 d . . . .
C25 C -0.10841(18) 0.61415(14) 0.32879(15) 0.0308(5) Uani 1 1 d . . . .
H25 H -0.1317 0.6410 0.3647 0.037 Uiso 1 1 calc R . . .
C26 C -0.16857(19) 0.55856(15) 0.27814(17) 0.0372(6) Uani 1 1 d . . . .
H26 H -0.2323 0.5486 0.2798 0.045 Uiso 1 1 calc R . . .
C27 C -0.1347(2) 0.51783(15) 0.22519(16) 0.0379(6) Uani 1 1 d . . . .
H27 H -0.1756 0.4808 0.1909 0.045 Uiso 1 1 calc R . . .
C28 C -0.0399(2) 0.53210(15) 0.22308(15) 0.0362(6) Uani 1 1 d . . . .
H28 H -0.0170 0.5045 0.1874 0.043 Uiso 1 1 calc R . . .
C29 C 0.02134(19) 0.58754(14) 0.27407(14) 0.0297(5) Uani 1 1 d . . . .
H29 H 0.0856 0.5961 0.2731 0.036 Uiso 1 1 calc R . . .
C30 C 0.01048(17) 0.80339(13) 0.34702(13) 0.0225(4) Uani 1 1 d . . . .
C31 C -0.09071(19) 0.81549(15) 0.31064(15) 0.0303(5) Uani 1 1 d . . . .
H31 H -0.1348 0.7731 0.3073 0.036 Uiso 1 1 calc R . . .
C32 C -0.1266(2) 0.89028(16) 0.27924(16) 0.0369(6) Uani 1 1 d . . . .
H32 H -0.1944 0.8974 0.2543 0.044 Uiso 1 1 calc R . . .
C33 C -0.0621(2) 0.95425(16) 0.28492(16) 0.0378(6) Uani 1 1 d . . . .
H33 H -0.0863 1.0042 0.2637 0.045 Uiso 1 1 calc R . . .
C34 C 0.0383(2) 0.94346(15) 0.32229(16) 0.0357(6) Uani 1 1 d . . . .
H34 H 0.0818 0.9866 0.3272 0.043 Uiso 1 1 calc R . . .
C35 C 0.07458(19) 0.86844(14) 0.35255(14) 0.0292(5) Uani 1 1 d . . . .
H35 H 0.1425 0.8615 0.3768 0.035 Uiso 1 1 calc R . . .
C36 C 0.02974(17) 0.69669(14) 0.47737(13) 0.0245(5) Uani 1 1 d . . . .
C37 C 0.0436(2) 0.62167(16) 0.51453(15) 0.0355(6) Uani 1 1 d . . . .
H37 H 0.0688 0.5789 0.4934 0.043 Uiso 1 1 calc R . . .
C38 C 0.0200(2) 0.61030(18) 0.58269(16) 0.0442(7) Uani 1 1 d . . . .
H38 H 0.0298 0.5602 0.6073 0.053 Uiso 1 1 calc R . . .
C39 C -0.0181(2) 0.6738(2) 0.61369(16) 0.0452(7) Uani 1 1 d . . . .
H39 H -0.0335 0.6666 0.6596 0.054 Uiso 1 1 calc R . . .
C40 C -0.0332(2) 0.74756(19) 0.57722(15) 0.0400(7) Uani 1 1 d . . . .
H40 H -0.0598 0.7898 0.5981 0.048 Uiso 1 1 calc R . . .
C41 C -0.00920(18) 0.75954(16) 0.50920(14) 0.0308(5) Uani 1 1 d . . . .
H41 H -0.0192 0.8098 0.4850 0.037 Uiso 1 1 calc R . . .
C3 C 0.5314(3) 0.6925(2) 0.6025(4) 0.0401(15) Uani 0.5 1 d D P E 1
H3A H 0.5703 0.7116 0.5707 0.048 Uiso 0.5 1 calc R P E 1
H3B H 0.5776 0.6805 0.6540 0.048 Uiso 0.5 1 calc R P E 1
C3A C 0.5005(5) 0.6764(2) 0.6313(3) 0.0392(15) Uani 0.5 1 d D P E 2
H3AA H 0.5710 0.6774 0.6606 0.047 Uiso 0.5 1 calc R P E 2
H3AB H 0.4665 0.6568 0.6664 0.047 Uiso 0.5 1 calc R P E 2
B1 B 0.2381(3) 0.6662(3) 0.1488(2) 0.0522(9) Uani 1 1 d D . . .
H1A H 0.3137(19) 0.640(2) 0.165(2) 0.079(12) Uiso 1 1 d D . . .
H1B H 0.174(2) 0.627(2) 0.121(2) 0.104(15) Uiso 1 1 d D . . .
H1C H 0.235(3) 0.7211(18) 0.113(2) 0.101(15) Uiso 1 1 d D . . .
O1 O 0.6745(2) 0.6788(2) 0.36053(16) 0.0627(11) Uani 0.75 1 d D P F 1
O1A O 0.7039(7) 0.6948(7) 0.3574(2) 0.0627(11) Uani 0.25 1 d D P F 2
C42 C 0.6245(3) 0.7320(3) 0.29874(19) 0.0685(11) Uani 1 1 d D . . .
H42A H 0.5711 0.7040 0.2598 0.082 Uiso 0.75 1 calc R P F 1
H42B H 0.6703 0.7528 0.2735 0.082 Uiso 0.75 1 calc R P F 1
H42C H 0.5726 0.6927 0.2758 0.082 Uiso 0.25 1 calc R P F 2
H42D H 0.6479 0.7528 0.2576 0.082 Uiso 0.25 1 calc R P F 2
C43 C 0.5838(3) 0.7992(2) 0.3339(2) 0.0711(11) Uani 1 1 d D . . .
H43A H 0.5966 0.8507 0.3134 0.085 Uiso 0.75 1 calc R P G 1
H43B H 0.5126 0.7930 0.3221 0.085 Uiso 0.75 1 calc R P G 1
H43C H 0.5684 0.8468 0.3009 0.085 Uiso 0.25 1 calc R P H 2
H43D H 0.5266 0.7833 0.3486 0.085 Uiso 0.25 1 calc R P H 2
C45 C 0.7033(3) 0.7255(3) 0.4305(2) 0.0702(11) Uani 1 1 d D . . .
H45A H 0.7711 0.7443 0.4418 0.084 Uiso 0.75 1 calc R P F 1
H45B H 0.6999 0.6927 0.4742 0.084 Uiso 0.75 1 calc R P F 1
H45C H 0.7681 0.7226 0.4704 0.084 Uiso 0.25 1 calc R P F 2
H45D H 0.6537 0.6996 0.4490 0.084 Uiso 0.25 1 calc R P F 2
C44 C 0.6349(4) 0.7953(3) 0.4196(2) 0.0741(17) Uani 0.75 1 d D P F 1
H44A H 0.5874 0.7869 0.4473 0.089 Uiso 0.75 1 calc R P F 1
H44B H 0.6716 0.8446 0.4385 0.089 Uiso 0.75 1 calc R P F 1
C44A C 0.6753(9) 0.8089(4) 0.4024(8) 0.0741(17) Uani 0.25 1 d D P F 2
H44C H 0.7277 0.8343 0.3871 0.089 Uiso 0.25 1 calc R P F 2
H44D H 0.6622 0.8413 0.4428 0.089 Uiso 0.25 1 calc R P F 2

loop_
_atom_site_aniso_label
_atom_site_aniso_U_11
_atom_site_aniso_U_22
_atom_site_aniso_U_33
_atom_site_aniso_U_23
_atom_site_aniso_U_13
_atom_site_aniso_U_12
Ni1 0.02035(15) 0.02283(16) 0.02637(16) 0.00045(12) 0.00107(11) 0.00223(12)
P1 0.0224(3) 0.0193(3) 0.0200(3) -0.0010(2) 0.0070(2) 0.0016(2)
N1 0.0307(11) 0.0248(10) 0.0359(12) -0.0083(9) -0.0108(9) 0.0110(9)
N2 0.0245(10) 0.0225(9) 0.0285(10) -0.0061(8) -0.0048(8) 0.0052(8)
N3 0.0293(11) 0.0289(11) 0.0362(12) 0.0030(9) 0.0135(9) 0.0028(9)
C1 0.0246(11) 0.0220(11) 0.0244(11) -0.0019(9) 0.0044(9) 0.0038(9)
C2 0.0465(18) 0.0421(17) 0.0566(19) -0.0189(15) -0.0274(15) 0.0238(14)
C4 0.0340(15) 0.0363(15) 0.0418(16) -0.0135(12) -0.0135(12) 0.0074(12)
C5 0.0247(12) 0.0222(11) 0.0301(12) -0.0052(10) -0.0032(10) 0.0097(9)
C6 0.0325(13) 0.0273(12) 0.0324(13) 0.0018(10) 0.0069(11) 0.0111(10)
C7 0.0310(13) 0.0222(12) 0.0430(15) 0.0012(10) 0.0078(11) 0.0016(10)
C8 0.0266(12) 0.0237(11) 0.0351(13) -0.0064(10) 0.0006(10) 0.0069(10)
C9 0.0298(13) 0.0328(13) 0.0297(13) -0.0027(10) 0.0070(10) 0.0092(10)
C10 0.0219(11) 0.0240(12) 0.0397(14) 0.0007(10) 0.0029(10) 0.0050(9)
C11 0.0565(19) 0.0544(19) 0.0388(16) 0.0027(14) 0.0162(14) 0.0161(15)
C12 0.0434(16) 0.0384(15) 0.0481(17) -0.0181(13) 0.0022(13) 0.0006(13)
C13 0.0318(15) 0.0429(16) 0.069(2) -0.0014(15) 0.0172(14) -0.0018(12)
C14 0.0236(11) 0.0200(11) 0.0264(12) -0.0061(9) 0.0002(9) 0.0017(9)
C15 0.0282(12) 0.0269(12) 0.0299(12) -0.0055(10) 0.0080(10) -0.0014(10)
C16 0.0394(14) 0.0214(11) 0.0331(13) 0.0009(10) 0.0082(11) -0.0016(10)
C17 0.0356(13) 0.0257(12) 0.0308(13) -0.0059(10) 0.0060(11) 0.0064(10)
C18 0.0285(12) 0.0368(13) 0.0265(12) -0.0050(10) 0.0085(10) 0.0035(10)
C19 0.0272(12) 0.0277(12) 0.0214(11) -0.0010(9) 0.0009(9) -0.0015(10)
C20 0.0401(16) 0.0509(17) 0.0499(17) 0.0003(14) 0.0230(14) 0.0006(13)
C21 0.0570(19) 0.0359(15) 0.0532(18) -0.0023(13) 0.0158(15) 0.0213(14)
C22 0.0374(15) 0.0426(15) 0.0312(14) 0.0093(12) 0.0027(11) -0.0037(12)
C23 0.0306(13) 0.0283(13) 0.0422(15) 0.0046(11) 0.0162(12) 0.0017(10)
C24 0.0243(11) 0.0197(10) 0.0229(11) 0.0009(9) 0.0040(9) -0.0005(9)
C25 0.0279(12) 0.0263(12) 0.0376(14) -0.0007(10) 0.0098(11) 0.0008(10)
C26 0.0250(13) 0.0301(13) 0.0502(16) 0.0019(12) 0.0035(12) -0.0031(10)
C27 0.0373(15) 0.0262(13) 0.0379(14) -0.0017(11) -0.0049(12) -0.0042(11)
C28 0.0476(16) 0.0267(12) 0.0325(14) -0.0066(11) 0.0103(12) -0.0015(11)
C29 0.0316(13) 0.0260(12) 0.0315(13) -0.0014(10) 0.0100(10) -0.0003(10)
C30 0.0290(12) 0.0205(10) 0.0186(10) -0.0004(9) 0.0085(9) 0.0050(9)
C31 0.0278(12) 0.0281(12) 0.0316(13) -0.0033(10) 0.0048(10) 0.0022(10)
C32 0.0326(14) 0.0351(14) 0.0368(14) -0.0004(11) 0.0027(11) 0.0110(11)
C33 0.0480(16) 0.0282(13) 0.0363(14) 0.0056(11) 0.0125(13) 0.0133(12)
C34 0.0431(15) 0.0254(12) 0.0412(15) 0.0035(11) 0.0171(12) -0.0006(11)
C35 0.0298(12) 0.0263(12) 0.0308(12) 0.0018(10) 0.0089(10) 0.0007(10)
C36 0.0227(11) 0.0296(12) 0.0214(11) 0.0000(9) 0.0071(9) -0.0009(9)
C37 0.0433(15) 0.0321(13) 0.0298(13) 0.0042(11) 0.0100(11) 0.0001(11)
C38 0.0525(18) 0.0458(16) 0.0319(14) 0.0111(13) 0.0103(13) -0.0107(14)
C39 0.0382(16) 0.071(2) 0.0282(14) 0.0006(14) 0.0128(12) -0.0151(15)
C40 0.0311(14) 0.0622(19) 0.0298(13) -0.0056(13) 0.0139(11) 0.0036(13)
C41 0.0278(12) 0.0364(13) 0.0276(12) -0.0016(11) 0.0082(10) 0.0049(10)
C3 0.026(3) 0.031(3) 0.048(4) -0.005(3) -0.010(3) 0.002(2)
C3A 0.041(4) 0.029(3) 0.032(3) 0.002(2) -0.010(3) 0.008(3)
B1 0.058(2) 0.061(2) 0.045(2) -0.0039(18) 0.0260(18) 0.0074(19)
O1 0.040(2) 0.085(2) 0.0732(18) 0.0015(16) 0.0313(15) 0.0171(18)
O1A 0.040(2) 0.085(2) 0.0732(18) 0.0015(16) 0.0313(15) 0.0171(18)
C42 0.063(2) 0.106(3) 0.0437(19) 0.008(2) 0.0278(18) 0.002(2)
C43 0.086(3) 0.054(2) 0.073(3) 0.0196(19) 0.025(2) 0.002(2)
C45 0.045(2) 0.108(3) 0.049(2) -0.001(2) 0.0040(16) 0.013(2)
C44 0.069(4) 0.081(3) 0.065(3) -0.025(3) 0.010(3) 0.012(3)
C44A 0.069(4) 0.081(3) 0.065(3) -0.025(3) 0.010(3) 0.012(3)

loop_
_atom_type_symbol
_atom_type_description
_atom_type_scat_dispersion_real
_atom_type_scat_dispersion_imag
_atom_type_scat_source
C C 0.0033 0.0016 'International Tables Vol C Tables 4.2.6.8 and 6.1.1.4'
H H 0.0000 0.0000 'International Tables Vol C Tables 4.2.6.8 and 6.1.1.4'
B B 0.0013 0.0007 'International Tables Vol C Tables 4.2.6.8 and 6.1.1.4'
N N 0.0061 0.0033 'International Tables Vol C Tables 4.2.6.8 and 6.1.1.4'
Ni Ni 0.3393 1.1124 'International Tables Vol C Tables 4.2.6.8 and 6.1.1.4'
O O 0.0106 0.0060 'International Tables Vol C Tables 4.2.6.8 and 6.1.1.4'
P P 0.1023 0.0942 'International Tables Vol C Tables 4.2.6.8 and 6.1.1.4'

loop_
_geom_angle_atom_site_label_1
_geom_angle_atom_site_label_2
_geom_angle_atom_site_label_3
_geom_angle
N3 Ni1 P1 102.47(7)
N3 Ni1 C1 132.38(9)
C1 Ni1 P1 125.14(7)
C24 P1 Ni1 116.25(8)
C24 P1 C30 103.97(10)
C30 P1 Ni1 109.43(8)
C36 P1 Ni1 121.16(8)
C36 P1 C24 100.34(10)
C36 P1 C30 103.74(10)
C1 N1 C2 125.5(2)
C1 N1 C5 115.98(19)
C5 N1 C2 118.51(19)
C1 N2 C4 124.70(19)
C1 N2 C14 118.25(19)
C14 N2 C4 116.89(18)
C23 N3 Ni1 163.4(2)
N1 C1 Ni1 115.07(16)
N2 C1 Ni1 127.13(16)
N2 C1 N1 117.1(2)
C3 C2 N1 111.6(3)
C3A C2 N1 111.1(3)
C3 C4 N2 111.3(3)
C3A C4 N2 111.7(3)
C6 C5 N1 119.1(2)
C10 C5 N1 119.1(2)
C10 C5 C6 121.8(2)
C5 C6 C11 121.4(2)
C7 C6 C5 117.9(2)
C7 C6 C11 120.8(3)
C6 C7 C8 121.9(2)
C7 C8 C12 120.9(2)
C9 C8 C7 118.4(2)
C9 C8 C12 120.7(2)
C8 C9 C10 121.9(2)
C5 C10 C9 117.9(2)
C5 C10 C13 122.2(2)
C9 C10 C13 119.9(3)
C15 C14 N2 119.6(2)
C15 C14 C19 121.8(2)
C19 C14 N2 118.5(2)
C14 C15 C16 117.8(2)
C14 C15 C20 121.7(2)
C16 C15 C20 120.5(2)
C17 C16 C15 121.7(2)
C16 C17 C18 118.6(2)
C16 C17 C21 121.0(2)
C18 C17 C21 120.4(2)
C17 C18 C19 121.8(2)
C14 C19 C22 121.0(2)
C18 C19 C14 118.2(2)
C18 C19 C22 120.8(2)
N3 C23 B1 178.0(3)
C25 C24 P1 121.73(18)
C29 C24 P1 119.59(18)
C29 C24 C25 118.7(2)
C26 C25 C24 120.6(2)
C27 C26 C25 120.3(2)
C26 C27 C28 119.9(2)
C27 C28 C29 120.2(2)
C28 C29 C24 120.3(2)
C31 C30 P1 124.57(18)
C31 C30 C35 118.4(2)
C35 C30 P1 117.04(17)
C32 C31 C30 120.6(2)
C33 C32 C31 120.4(2)
C34 C33 C32 119.6(2)
C33 C34 C35 120.2(2)
C34 C35 C30 120.9(2)
C37 C36 P1 117.66(18)
C41 C36 P1 123.47(18)
C41 C36 C37 118.9(2)
C38 C37 C36 120.6(3)
C39 C38 C37 119.6(3)
C40 C39 C38 120.4(3)
C39 C40 C41 120.4(3)
C36 C41 C40 120.2(2)
C2 C3 C4 119.0(3)
C2 C3A C4 118.6(3)
C42 O1 C45 106.7(3)
C45 O1A C42 107.3(4)
O1 C42 C43 107.1(3)
O1A C42 C43 109.4(3)
C44 C43 C42 106.6(3)
C44A C43 C42 94.6(7)
O1 C45 C44 108.5(3)
O1A C45 C44A 95.6(8)
C43 C44 C45 104.6(3)
C45 C44A C43 104.5(4)

loop_
_geom_bond_atom_site_label_1
_geom_bond_atom_site_label_2
_geom_bond_distance
Ni1 P1 2.2201(6)
Ni1 N3 1.924(2)
Ni1 C1 1.957(2)
P1 C24 1.837(2)
P1 C30 1.839(2)
P1 C36 1.826(2)
N1 C1 1.347(3)
N1 C2 1.466(3)
N1 C5 1.443(3)
N2 C1 1.338(3)
N2 C4 1.480(3)
N2 C14 1.442(3)
N3 C23 1.140(3)
C2 C3 1.432(4)
C2 C3A 1.441(4)
C4 C3 1.446(4)
C4 C3A 1.442(4)
C5 C6 1.397(4)
C5 C10 1.391(4)
C6 C7 1.386(4)
C6 C11 1.509(4)
C7 C8 1.392(4)
C8 C9 1.378(4)
C8 C12 1.510(4)
C9 C10 1.393(3)
C10 C13 1.499(4)
C14 C15 1.391(3)
C14 C19 1.393(3)
C15 C16 1.399(3)
C15 C20 1.509(4)
C16 C17 1.383(4)
C17 C18 1.387(4)
C17 C21 1.510(3)
C18 C19 1.387(3)
C19 C22 1.504(3)
C23 B1 1.581(4)
C24 C25 1.395(3)
C24 C29 1.391(3)
C25 C26 1.382(4)
C26 C27 1.377(4)
C27 C28 1.380(4)
C28 C29 1.389(4)
C30 C31 1.389(3)
C30 C35 1.394(3)
C31 C32 1.389(3)
C32 C33 1.383(4)
C33 C34 1.379(4)
C34 C35 1.388(3)
C36 C37 1.395(3)
C36 C41 1.387(3)
C37 C38 1.387(4)
C38 C39 1.382(4)
C39 C40 1.371(4)
C40 C41 1.390(4)
O1 C42 1.419(4)
O1 C45 1.423(4)
O1A C42 1.416(5)
O1A C45 1.415(5)
C42 C43 1.487(4)
C43 C44 1.481(4)
C43 C44A 1.484(5)
C45 C44 1.482(4)
C45 C44A 1.481(5)
